data_2106747
loop_
_publ_author_name
'Abrahams, S.C.'
'Ravez, J.'
'Ritter, H.'
'Ihringer, J.'

_publ_section_title
;
 Structure-property correlation over five phases and four transitions in
 Pb5 Al3 F19
;
_journal_name_full 'Acta Crystallographica B (39,1983-)'
_journal_page_first 557
_journal_page_last 574
_journal_volume 59
_journal_year 2003
_chemical_formula_sum 'Al3 F19 Pb5'
_chemical_name_systematic 'Pb5 Al3 F19'
_space_group_IT_number 140
_symmetry_space_group_name_Hall '-I 4 2c'
_symmetry_space_group_name_H-M 'I 4/m c m'
_cell_angle_alpha 90
_cell_angle_beta 90
_cell_angle_gamma 90
_cell_formula_units_Z 4
_cell_length_a 14.29
_cell_length_b 14.29
_cell_length_c 7.23
_cell_volume 1476.396
_citation_journal_id_ASTM ASBSDK
_cod_data_source_file Abrahams_ASBSDK_2003_1652.cif
_cod_data_source_block Al3F19Pb5
_cod_database_code 2106747

loop_
_symmetry_equiv_pos_as_xyz
x,y,z
-y,x,z
-x,-y,z
y,-x,z
x,-y,-z+1/2
y,x,-z+1/2
-x,y,-z+1/2
-y,-x,-z+1/2
-x,-y,-z
y,-x,-z
x,y,-z
-y,x,-z
-x,y,z-1/2
-y,-x,z-1/2
x,-y,z-1/2
y,x,z-1/2
x+1/2,y+1/2,z+1/2
-y+1/2,x+1/2,z+1/2
-x+1/2,-y+1/2,z+1/2
y+1/2,-x+1/2,z+1/2
x+1/2,-y+1/2,-z+1
y+1/2,x+1/2,-z+1
-x+1/2,y+1/2,-z+1
-y+1/2,-x+1/2,-z+1
-x+1/2,-y+1/2,-z+1/2
y+1/2,-x+1/2,-z+1/2
x+1/2,y+1/2,-z+1/2
-y+1/2,x+1/2,-z+1/2
-x+1/2,y+1/2,z
-y+1/2,-x+1/2,z
x+1/2,-y+1/2,z
y+1/2,x+1/2,z

loop_
_atom_site_label
_atom_site_type_symbol
_atom_site_fract_x
_atom_site_fract_y
_atom_site_fract_z
_atom_site_occupancy
_atom_site_U_iso_or_equiv
Al2 Al+3 0 0 0.25 1 0.0
Pb1 Pb+2 0.427 0.272 0 1 0.0
F5 F-1 0.417 0.583 0.25 1 0.0
F3 F-1 0.25 0.25 0.5 1 0.0
Pb2 Pb+2 0 0.5 0.25 1 0.0
Al1 Al+3 0.168 0.332 0 1 0.0
F2 F-1 -0.081 0.419 0.5 1 0.0
F6 F-1 0.107 0.393 0.5 1 0.0
F1 F-1 0.274 0.099 0.331 1 0.0
F4 F-1 0 0 0.5 1 0.0
